data_7006453
loop_
_publ_author_name
'Liu, C. W.'
'Lobana, Tarlok S.'
'Santra, Bidyut K.'
'Hung, Chiu-Mine'
'Liu, Hong-Yuan'
'Liaw, Ben-Jie'
'Wang, Ju-Chun'

_publ_section_title
;
 Coordination chemistry of Group 12 metals with phosphorodiselenoates:
 syntheses, structures and VT 31P NMR study of monomer-dimer exchange
 equilibrium.
;
_journal_issue 4
_journal_name_full 'Dalton transactions (Cambridge, England : 2003)'
_journal_page_first 560
_journal_page_last 570
_journal_paper_doi 10.1039/b510728h
_journal_year 2006
_chemical_formula_sum 'C12 H28 Hg O4 P2 Se4'
_chemical_formula_weight 814.71
_chemical_name_systematic
;
?
;
_space_group_IT_number 14
_symmetry_cell_setting monoclinic
_symmetry_space_group_name_Hall '-P 2ybc'
_symmetry_space_group_name_H-M 'P 1 21/c 1'
_atom_sites_solution_hydrogens geom
_atom_sites_solution_primary direct
_atom_sites_solution_secondary difmap
_audit_creation_method SHELXL-97
_cell_angle_alpha 90.00
_cell_angle_beta 93.808(13)
_cell_angle_gamma 90.00
_cell_formula_units_Z 4
_cell_length_a 11.956(3)
_cell_length_b 9.2117(18)
_cell_length_c 22.082(4)
_cell_measurement_reflns_used 43
_cell_measurement_temperature 293(2)
_cell_measurement_theta_max 11.51
_cell_measurement_theta_min 2.42
_cell_volume 2426.6(9)
_computing_cell_refinement 'Bruker XSCANS'
_computing_data_collection 'Bruker XSCANS'
_computing_data_reduction 'Bruker SHELXTL'
_computing_molecular_graphics 'Bruker SHELXTL'
_computing_publication_material 'Bruker SHELXTL'
_computing_structure_refinement 'SHELXL-97 (Sheldrick, 1997)'
_computing_structure_solution 'SHELXS-97 (Sheldrick, 1990)'
_diffrn_ambient_temperature 293(2)
_diffrn_measured_fraction_theta_full 0.992
_diffrn_measured_fraction_theta_max 0.992
_diffrn_measurement_device_type 'Bruker P4'
_diffrn_measurement_method '\w scans'
_diffrn_radiation_monochromator graphite
_diffrn_radiation_source 'fine-focus sealed tube'
_diffrn_radiation_type MoK\a
_diffrn_radiation_wavelength 0.71073
_diffrn_reflns_av_R_equivalents 0.0662
_diffrn_reflns_av_sigmaI/netI 0.0692
_diffrn_reflns_limit_h_max 1
_diffrn_reflns_limit_h_min -12
_diffrn_reflns_limit_k_max 1
_diffrn_reflns_limit_k_min -9
_diffrn_reflns_limit_l_max 23
_diffrn_reflns_limit_l_min -23
_diffrn_reflns_number 4197
_diffrn_reflns_theta_full 22.49
_diffrn_reflns_theta_max 22.49
_diffrn_reflns_theta_min 1.85
_diffrn_standards_interval_count 297
_diffrn_standards_number 3
_exptl_absorpt_coefficient_mu 12.486
_exptl_absorpt_correction_T_max 0.8401
_exptl_absorpt_correction_T_min 0.7299
_exptl_absorpt_correction_type empirical
_exptl_crystal_colour colorless
_exptl_crystal_density_diffrn 2.230
_exptl_crystal_density_method 'not measured'
_exptl_crystal_description block
_exptl_crystal_F_000 1512
_exptl_crystal_size_max 0.5
_exptl_crystal_size_mid 0.4
_exptl_crystal_size_min 0.3
_refine_diff_density_max 1.062
_refine_diff_density_min -2.385
_refine_diff_density_rms 0.292
_refine_ls_extinction_method none
_refine_ls_goodness_of_fit_ref 1.035
_refine_ls_hydrogen_treatment mixed
_refine_ls_matrix_type full
_refine_ls_number_parameters 208
_refine_ls_number_reflns 3135
_refine_ls_number_restraints 0
_refine_ls_restrained_S_all 1.035
_refine_ls_R_factor_all 0.0940
_refine_ls_R_factor_gt 0.0633
_refine_ls_shift/su_max 0.000
_refine_ls_shift/su_mean 0.000
_refine_ls_structure_factor_coef Fsqd
_refine_ls_weighting_details 'calc w=1/[\s^2^(Fo^2^)+(0.1075P)^2^+0.0000P] where P=(Fo^2^+2Fc^2^)/3'
_refine_ls_weighting_scheme calc
_refine_ls_wR_factor_gt 0.1506
_refine_ls_wR_factor_ref 0.1703
_reflns_number_gt 2256
_reflns_number_total 3135
_reflns_threshold_expression >2sigma(I)
_cod_data_source_file b510728h.txt
_cod_data_source_block 6
_cod_depositor_comments
;
The following automatic conversions were performed:
'_symmetry_cell_setting' value 'Monoclinic' changed to 'monoclinic'
according to '/home/saulius/struct/CIF-dictionaries/cif_core.dic'
dictionary named 'cif_core.dic' version 2.4.1 from 2010-06-29.

Automatic conversion script
Id: cif_fix_enum 1527 2010-12-29 10:47:43Z saulius 
;
_cod_original_cell_volume 2426.6(8)
_cod_original_sg_symbol_H-M P2(1)/c
_cod_database_code 7006453

loop_
_symmetry_equiv_pos_as_xyz
'x, y, z'
'-x, y+1/2, -z+1/2'
'-x, -y, -z'
'x, -y-1/2, z-1/2'

loop_
_atom_site_label
_atom_site_type_symbol
_atom_site_fract_x
_atom_site_fract_y
_atom_site_fract_z
_atom_site_U_iso_or_equiv
_atom_site_adp_type
_atom_site_occupancy
_atom_site_symmetry_multiplicity
_atom_site_calc_flag
_atom_site_refinement_flags
_atom_site_disorder_assembly
_atom_site_disorder_group
Hg1 Hg 0.90428(6) 0.23074(8) 0.18712(3) 0.0603(3) Uani 1 1 d . . .
Se1 Se 0.77470(15) 0.0862(2) 0.09110(8) 0.0655(6) Uani 1 1 d . . .
Se2 Se 0.70825(14) 0.3399(2) 0.20645(7) 0.0550(5) Uani 1 1 d . . .
Se3 Se 1.03401(14) 0.0884(2) 0.26135(7) 0.0585(5) Uani 1 1 d . . .
Se4 Se 1.02693(15) 0.37379(19) 0.11031(7) 0.0561(5) Uani 1 1 d . . .
P1 P 0.6529(4) 0.2337(5) 0.12285(18) 0.0492(11) Uani 1 1 d . . .
P2 P 0.9124(3) 0.0355(5) 0.32602(18) 0.0474(11) Uani 1 1 d . . .
O1 O 0.6141(9) 0.3487(12) 0.0725(5) 0.056(3) Uani 1 1 d . . .
O2 O 0.5390(9) 0.1598(12) 0.1337(5) 0.053(3) Uani 1 1 d . . .
O3 O 0.8733(9) 0.1717(12) 0.3611(5) 0.059(3) Uani 1 1 d . . .
O4 O 0.8059(9) -0.0079(15) 0.2876(5) 0.073(4) Uani 1 1 d . . .
C1 C 0.6941(16) 0.458(2) 0.0531(8) 0.066(5) Uani 1 1 d . . .
H1A H 0.7686 0.4397 0.0729 0.079 Uiso 1 1 calc R . .
C2 C 0.698(2) 0.443(3) -0.0141(9) 0.103(8) Uani 1 1 d . . .
H2A H 0.7254 0.3480 -0.0234 0.154 Uiso 1 1 calc R . .
H2B H 0.7469 0.5152 -0.0290 0.154 Uiso 1 1 calc R . .
H2C H 0.6239 0.4552 -0.0331 0.154 Uiso 1 1 calc R . .
C3 C 0.6528(19) 0.606(2) 0.0718(9) 0.090(7) Uani 1 1 d . . .
H3A H 0.6540 0.6114 0.1153 0.135 Uiso 1 1 calc R . .
H3B H 0.5777 0.6210 0.0549 0.135 Uiso 1 1 calc R . .
H3C H 0.7008 0.6803 0.0572 0.135 Uiso 1 1 calc R . .
C4 C 0.4818(16) 0.072(3) 0.0879(10) 0.087(7) Uani 1 1 d . . .
H4A H 0.5312 0.0548 0.0549 0.105 Uiso 1 1 calc R . .
C5 C 0.3777(18) 0.136(3) 0.0634(10) 0.109(9) Uani 1 1 d . . .
H5A H 0.3930 0.2258 0.0439 0.164 Uiso 1 1 calc R . .
H5B H 0.3294 0.1525 0.0957 0.164 Uiso 1 1 calc R . .
H5C H 0.3417 0.0702 0.0343 0.164 Uiso 1 1 calc R . .
C6 C 0.455(2) -0.078(3) 0.1196(16) 0.150(14) Uani 1 1 d . . .
H6A H 0.5238 -0.1222 0.1352 0.225 Uiso 1 1 calc R . .
H6B H 0.4176 -0.1417 0.0904 0.225 Uiso 1 1 calc R . .
H6C H 0.4077 -0.0609 0.1523 0.225 Uiso 1 1 calc R . .
C7 C 0.9458(18) 0.2895(19) 0.3848(9) 0.070(5) Uani 1 1 d . . .
H7A H 0.9984 0.3122 0.3540 0.084 Uiso 1 1 calc R . .
C8 C 0.8675(19) 0.418(2) 0.3889(10) 0.092(7) Uani 1 1 d . . .
H8A H 0.8285 0.4338 0.3501 0.138 Uiso 1 1 calc R . .
H8B H 0.9102 0.5027 0.4006 0.138 Uiso 1 1 calc R . .
H8C H 0.8143 0.3981 0.4185 0.138 Uiso 1 1 calc R . .
C9 C 1.013(3) 0.256(3) 0.4423(11) 0.155(14) Uani 1 1 d . . .
H9A H 1.0599 0.1732 0.4362 0.232 Uiso 1 1 calc R . .
H9B H 0.9634 0.2345 0.4736 0.232 Uiso 1 1 calc R . .
H9C H 1.0588 0.3378 0.4541 0.232 Uiso 1 1 calc R . .
C10 C 0.7049(17) -0.081(2) 0.3069(9) 0.080(6) Uani 1 1 d . . .
H10A H 0.7233 -0.1270 0.3464 0.096 Uiso 1 1 calc R . .
C11 C 0.6120(15) 0.021(2) 0.3134(10) 0.095(8) Uani 1 1 d . . .
H11A H 0.6342 0.0933 0.3432 0.142 Uiso 1 1 calc R . .
H11B H 0.5478 -0.0303 0.3261 0.142 Uiso 1 1 calc R . .
H11C H 0.5933 0.0678 0.2752 0.142 Uiso 1 1 calc R . .
C12 C 0.677(2) -0.197(3) 0.2619(14) 0.126(10) Uani 1 1 d . . .
H12A H 0.7406 -0.2605 0.2598 0.189 Uiso 1 1 calc R . .
H12B H 0.6600 -0.1538 0.2228 0.189 Uiso 1 1 calc R . .
H12C H 0.6140 -0.2509 0.2739 0.189 Uiso 1 1 calc R . .

loop_
_atom_site_aniso_label
_atom_site_aniso_U_11
_atom_site_aniso_U_22
_atom_site_aniso_U_33
_atom_site_aniso_U_23
_atom_site_aniso_U_13
_atom_site_aniso_U_12
Hg1 0.0494(5) 0.0675(5) 0.0627(5) 0.0193(4) -0.0057(3) -0.0013(4)
Se1 0.0562(11) 0.0651(12) 0.0743(12) -0.0271(10) -0.0020(9) 0.0052(9)
Se2 0.0525(10) 0.0632(11) 0.0492(9) -0.0124(8) 0.0019(8) 0.0032(9)
Se3 0.0486(10) 0.0753(13) 0.0527(9) 0.0216(9) 0.0113(8) 0.0171(9)
Se4 0.0699(12) 0.0561(11) 0.0436(9) -0.0105(8) 0.0126(8) -0.0128(9)
P1 0.044(2) 0.055(3) 0.048(2) 0.001(2) -0.0010(19) -0.003(2)
P2 0.038(2) 0.058(3) 0.045(2) 0.007(2) 0.0030(18) 0.007(2)
O1 0.051(7) 0.057(7) 0.059(7) 0.007(6) -0.007(5) -0.020(6)
O2 0.046(6) 0.055(7) 0.058(6) -0.013(6) 0.002(5) -0.021(6)
O3 0.058(7) 0.045(7) 0.074(7) 0.000(6) 0.010(6) 0.003(6)
O4 0.060(8) 0.090(9) 0.066(7) 0.021(7) -0.016(6) -0.018(7)
C1 0.067(13) 0.050(12) 0.078(12) 0.018(9) -0.013(10) 0.003(10)
C2 0.12(2) 0.106(19) 0.083(15) 0.020(14) 0.017(14) -0.012(16)
C3 0.101(17) 0.079(16) 0.086(14) 0.014(12) -0.012(13) -0.031(13)
C4 0.050(12) 0.12(2) 0.091(14) -0.039(14) 0.013(11) -0.002(13)
C5 0.080(16) 0.14(2) 0.106(17) 0.050(16) -0.037(14) -0.015(15)
C6 0.12(2) 0.067(17) 0.25(4) 0.02(2) -0.08(2) -0.008(15)
C7 0.088(15) 0.055(12) 0.071(12) -0.003(10) 0.026(11) 0.013(11)
C8 0.105(18) 0.067(15) 0.104(16) -0.005(12) 0.017(14) 0.024(13)
C9 0.23(4) 0.12(2) 0.097(19) -0.005(16) -0.09(2) 0.00(2)
C10 0.076(14) 0.081(15) 0.083(13) 0.020(12) 0.013(11) -0.038(13)
C11 0.058(13) 0.072(15) 0.16(2) 0.017(14) 0.036(14) 0.028(12)
C12 0.084(18) 0.10(2) 0.19(3) -0.06(2) 0.019(19) -0.022(16)

loop_
_atom_type_symbol
_atom_type_description
_atom_type_scat_dispersion_real
_atom_type_scat_dispersion_imag
_atom_type_scat_source
C C 0.0033 0.0016 'International Tables Vol C Tables 4.2.6.8 and 6.1.1.4'
H H 0.0000 0.0000 'International Tables Vol C Tables 4.2.6.8 and 6.1.1.4'
O O 0.0106 0.0060 'International Tables Vol C Tables 4.2.6.8 and 6.1.1.4'
P P 0.1023 0.0942 'International Tables Vol C Tables 4.2.6.8 and 6.1.1.4'
Se Se -0.0929 2.2259 'International Tables Vol C Tables 4.2.6.8 and 6.1.1.4'
Hg Hg -2.3894 9.2266 'International Tables Vol C Tables 4.2.6.8 and 6.1.1.4'

loop_
_geom_angle_atom_site_label_1
_geom_angle_atom_site_label_2
_geom_angle_atom_site_label_3
_geom_angle
_geom_angle_site_symmetry_1
_geom_angle_site_symmetry_3
_geom_angle_publ_flag
Se3 Hg1 Se2 127.48(6) . . ?
Se3 Hg1 Se4 109.11(6) . . ?
Se2 Hg1 Se4 116.85(6) . . ?
Se3 Hg1 Se1 120.87(7) . . ?
Se2 Hg1 Se1 81.55(5) . . ?
Se4 Hg1 Se1 92.98(6) . . ?
P1 Se1 Hg1 79.01(12) . . ?
P1 Se2 Hg1 85.00(13) . . ?
P2 Se3 Hg1 97.70(12) . . ?
P2 Se4 Hg1 95.89(12) 2_755 . ?
O2 P1 O1 100.5(6) . . ?
O2 P1 Se1 113.2(5) . . ?
O1 P1 Se1 111.6(5) . . ?
O2 P1 Se2 106.8(4) . . ?
O1 P1 Se2 110.9(4) . . ?
Se1 P1 Se2 113.1(2) . . ?
O4 P2 O3 102.6(7) . . ?
O4 P2 Se4 114.5(5) . 2_745 ?
O3 P2 Se4 109.4(5) . 2_745 ?
O4 P2 Se3 105.3(5) . . ?
O3 P2 Se3 112.6(5) . . ?
Se4 P2 Se3 112.19(19) 2_745 . ?
C1 O1 P1 119.8(10) . . ?
C4 O2 P1 121.3(11) . . ?
C7 O3 P2 125.7(11) . . ?
C10 O4 P2 128.7(11) . . ?
O1 C1 C2 106.6(15) . . ?
O1 C1 C3 107.9(15) . . ?
C2 C1 C3 112.9(17) . . ?
O2 C4 C5 113.2(19) . . ?
O2 C4 C6 106.3(18) . . ?
C5 C4 C6 108.8(19) . . ?
O3 C7 C9 115.0(17) . . ?
O3 C7 C8 104.3(16) . . ?
C9 C7 C8 114.4(19) . . ?
O4 C10 C11 111.9(17) . . ?
O4 C10 C12 106.6(17) . . ?
C11 C10 C12 113(2) . . ?

loop_
_geom_bond_atom_site_label_1
_geom_bond_atom_site_label_2
_geom_bond_distance
_geom_bond_site_symmetry_2
_geom_bond_publ_flag
Hg1 Se3 2.5442(17) . ?
Hg1 Se2 2.6114(19) . ?
Hg1 Se4 2.6635(18) . ?
Hg1 Se1 2.8692(19) . ?
Se1 P1 2.143(5) . ?
Se2 P1 2.154(4) . ?
Se3 P2 2.160(4) . ?
Se4 P2 2.141(4) 2_755 ?
P1 O2 1.555(11) . ?
P1 O1 1.583(11) . ?
P2 O4 1.536(11) . ?
P2 O3 1.563(12) . ?
P2 Se4 2.141(4) 2_745 ?
O1 C1 1.47(2) . ?
O2 C4 1.43(2) . ?
O3 C7 1.46(2) . ?
O4 C10 1.47(2) . ?
C1 C2 1.49(3) . ?
C1 C3 1.52(3) . ?
C4 C5 1.45(3) . ?
C4 C6 1.59(3) . ?
C7 C9 1.49(3) . ?
C7 C8 1.51(2) . ?
C10 C11 1.47(3) . ?
C10 C12 1.48(3) . ?
